data_8000184
loop_
_publ_author_name
'Li, Ping-Lin'
'Zhang, Zhan-Xin'
'Jia, Zhong-Jian'

_publ_section_title
;
 Four New Eremophilane Derivatives from Ligularia sagitta
;
_journal_issue 3
_journal_name_full 'Chemistry Letters'
_journal_page_first 308
_journal_paper_doi 10.1246/cl.2008.308
_journal_volume 37
_journal_year 2008
_chemical_formula_sum 'C22 H30 O7'
_chemical_formula_weight 406.46
_space_group_IT_number 4
_symmetry_space_group_name_Hall 'P 2yb'
_symmetry_space_group_name_H-M 'P 1 21 1'
_atom_sites_solution_hydrogens geom
_atom_sites_solution_primary direct
_atom_sites_solution_secondary difmap
_audit_creation_method SHELXL-97
_cell_angle_alpha 90.00
_cell_angle_beta 91.7740(10)
_cell_angle_gamma 90.00
_cell_formula_units_Z 2
_cell_length_a 7.1629(2)
_cell_length_b 14.2956(3)
_cell_length_c 10.1682(3)
_cell_measurement_temperature 294(2)
_cell_volume 1040.70(5)
_computing_structure_refinement 'SHELXL-97 (Sheldrick, 1997)'
_computing_structure_solution 'SHELXS-97 (Sheldrick, 1990)'
_diffrn_ambient_temperature 294(2)
_diffrn_measured_fraction_theta_full 0.997
_diffrn_measured_fraction_theta_max 0.997
_diffrn_radiation_monochromator graphite
_diffrn_radiation_source 'fine-focus sealed tube'
_diffrn_radiation_type MoK\a
_diffrn_radiation_wavelength 0.71073
_diffrn_reflns_av_R_equivalents 0.0127
_diffrn_reflns_av_sigmaI/netI 0.0204
_diffrn_reflns_limit_h_max 7
_diffrn_reflns_limit_h_min -8
_diffrn_reflns_limit_k_max 17
_diffrn_reflns_limit_k_min -15
_diffrn_reflns_limit_l_max 12
_diffrn_reflns_limit_l_min -8
_diffrn_reflns_number 5670
_diffrn_reflns_theta_full 25.50
_diffrn_reflns_theta_max 25.50
_diffrn_reflns_theta_min 2.00
_exptl_absorpt_coefficient_mu 0.096
_exptl_absorpt_correction_T_max 0.9886
_exptl_absorpt_correction_T_min 0.9792
_exptl_crystal_density_diffrn 1.297
_exptl_crystal_density_method 'not measured'
_exptl_crystal_F_000 436
_exptl_crystal_size_max 0.22
_exptl_crystal_size_mid 0.20
_exptl_crystal_size_min 0.12
_refine_diff_density_max 0.157
_refine_diff_density_min -0.146
_refine_diff_density_rms 0.027
_refine_ls_abs_structure_details 'Flack H D (1983), Acta Cryst. A39, 876-881'
_refine_ls_abs_structure_Flack 0.4(7)
_refine_ls_extinction_coef 0.007(2)
_refine_ls_extinction_expression Fc^*^=kFc[1+0.001xFc^2^\l^3^/sin(2\q)]^-1/4^
_refine_ls_extinction_method SHELXL
_refine_ls_goodness_of_fit_ref 1.320
_refine_ls_hydrogen_treatment mixed
_refine_ls_matrix_type full
_refine_ls_number_parameters 269
_refine_ls_number_reflns 3677
_refine_ls_number_restraints 1
_refine_ls_restrained_S_all 1.320
_refine_ls_R_factor_all 0.0355
_refine_ls_R_factor_gt 0.0324
_refine_ls_shift/su_max 0.001
_refine_ls_shift/su_mean 0.000
_refine_ls_structure_factor_coef Fsqd
_refine_ls_weighting_details 'calc w=1/[\s^2^(Fo^2^)+(0.0449P)^2^+0.0000P] where P=(Fo^2^+2Fc^2^)/3'
_refine_ls_weighting_scheme calc
_refine_ls_wR_factor_gt 0.0857
_refine_ls_wR_factor_ref 0.0879
_reflns_number_gt 3454
_reflns_number_total 3677
_reflns_threshold_expression >2sigma(I)
_cod_data_source_file 37-308sup1.cif
_cod_data_source_block p21
_cod_database_code 8000184

loop_
_symmetry_equiv_pos_as_xyz
'x, y, z'
'-x, y+1/2, -z'

loop_
_atom_site_label
_atom_site_type_symbol
_atom_site_fract_x
_atom_site_fract_y
_atom_site_fract_z
_atom_site_U_iso_or_equiv
_atom_site_adp_type
_atom_site_occupancy
_atom_site_symmetry_multiplicity
_atom_site_calc_flag
_atom_site_refinement_flags
C1 C 0.5159(3) 0.41117(14) 1.26435(17) 0.0465(5) Uani 1 1 d .
H1 H 0.5868 0.4612 1.3088 0.056 Uiso 1 1 calc R
C2 C 0.6416(3) 0.32429(15) 1.27042(17) 0.0503(5) Uani 1 1 d .
H2A H 0.7652 0.3412 1.2421 0.060 Uiso 1 1 calc R
H2B H 0.6535 0.3030 1.3609 0.060 Uiso 1 1 calc R
C3 C 0.5664(3) 0.24477(14) 1.18489(18) 0.0458(5) Uani 1 1 d .
H3A H 0.4474 0.2241 1.2174 0.055 Uiso 1 1 calc R
H3B H 0.6524 0.1924 1.1901 0.055 Uiso 1 1 calc R
C4 C 0.5408(2) 0.27567(12) 1.04190(16) 0.0374(4) Uani 1 1 d .
H4A H 0.4855 0.2242 0.9903 0.045 Uiso 1 1 calc R
C5 C 0.4101(2) 0.36139(12) 1.03205(17) 0.0344(4) Uani 1 1 d .
C6 C 0.4795(2) 0.44487(12) 1.12016(16) 0.0360(4) Uani 1 1 d .
C9 C 0.8078(2) 0.31327(12) 0.88756(17) 0.0352(4) Uani 1 1 d .
C13 C 0.6637(2) 0.48689(12) 1.06738(16) 0.0348(4) Uani 1 1 d .
H13 H 0.7684 0.4470 1.0962 0.042 Uiso 1 1 calc R
C15 C 0.6608(2) 0.49336(12) 0.91955(16) 0.0339(4) Uani 1 1 d .
C16 C 0.7618(2) 0.54380(13) 0.83672(18) 0.0405(4) Uani 1 1 d .
C17 C 0.3700(2) 0.39161(13) 0.89022(17) 0.0365(4) Uani 1 1 d .
H17A H 0.3227 0.3388 0.8393 0.044 Uiso 1 1 calc R
H17B H 0.2753 0.4402 0.8879 0.044 Uiso 1 1 calc R
C18 C 0.5441(2) 0.42752(12) 0.83149(16) 0.0351(4) Uani 1 1 d .
C19 C 0.3315(3) 0.52309(15) 1.1144(2) 0.0489(5) Uani 1 1 d .
H19A H 0.3414 0.5573 1.0337 0.073 Uiso 1 1 calc R
H19B H 0.3518 0.5647 1.1875 0.073 Uiso 1 1 calc R
H19C H 0.2092 0.4960 1.1184 0.073 Uiso 1 1 calc R
C20 C 0.7955(3) 0.41386(14) 0.68053(18) 0.0451(4) Uani 1 1 d .
H20A H 0.9277 0.4153 0.7041 0.054 Uiso 1 1 calc R
H20B H 0.7787 0.3923 0.5905 0.054 Uiso 1 1 calc R
C21 C 0.7038(2) 0.50966(15) 0.70051(18) 0.0449(4) Uani 1 1 d .
H21 H 0.7239 0.5548 0.6298 0.054 Uiso 1 1 calc R
C22 C 0.5826(3) 0.27273(14) 0.70466(17) 0.0423(4) Uani 1 1 d .
H22A H 0.5221 0.2322 0.7669 0.051 Uiso 1 1 calc R
H22B H 0.4882 0.2978 0.6439 0.051 Uiso 1 1 calc R
C23 C 0.6851(2) 0.35229(13) 0.77718(16) 0.0355(4) Uani 1 1 d .
C25 C 0.6536(3) 0.15670(15) 0.54921(17) 0.0483(5) Uani 1 1 d .
C26 C 0.8370(3) 0.58876(18) 1.2184(2) 0.0583(6) Uani 1 1 d .
H26A H 0.7874 0.5759 1.3032 0.087 Uiso 1 1 calc R
H26B H 0.8852 0.6514 1.2172 0.087 Uiso 1 1 calc R
H26C H 0.9357 0.5454 1.2014 0.087 Uiso 1 1 calc R
C27 C 0.3421(4) 0.39474(18) 1.3464(2) 0.0650(6) Uani 1 1 d .
H27A H 0.2809 0.3383 1.3176 0.098 Uiso 1 1 calc R
H27B H 0.2579 0.4466 1.3351 0.098 Uiso 1 1 calc R
H27C H 0.3790 0.3891 1.4376 0.098 Uiso 1 1 calc R
C28 C 0.9204(3) 0.60991(15) 0.8595(2) 0.0510(5) Uani 1 1 d .
H28A H 0.9385 0.6207 0.9522 0.076 Uiso 1 1 calc R
H28B H 0.8930 0.6681 0.8159 0.076 Uiso 1 1 calc R
H28C H 1.0321 0.5835 0.8251 0.076 Uiso 1 1 calc R
C29 C 0.8066(4) 0.11170(19) 0.4761(2) 0.0642(6) Uani 1 1 d .
H29A H 0.8874 0.0783 0.5368 0.096 Uiso 1 1 calc R
H29B H 0.8769 0.1589 0.4323 0.096 Uiso 1 1 calc R
H29C H 0.7540 0.0689 0.4123 0.096 Uiso 1 1 calc R
O1 O 0.72050(18) 0.22139(10) 0.63422(13) 0.0491(3) Uani 1 1 d .
O2 O 0.4916(2) 0.14010(15) 0.53672(17) 0.0774(5) Uani 1 1 d .
O3 O 0.97392(16) 0.30395(12) 0.87900(13) 0.0543(4) Uani 1 1 d .
O4 O 0.23956(17) 0.32795(10) 1.08477(12) 0.0466(3) Uani 1 1 d .
H4 H 0.1659 0.3147 1.0243 0.070 Uiso 1 1 calc R
O5 O 0.73586(16) 0.28953(9) 1.00289(11) 0.0384(3) Uani 1 1 d .
O6 O 0.51038(17) 0.48314(10) 0.71646(12) 0.0458(3) Uani 1 1 d .
O7 O 0.69325(18) 0.57924(9) 1.12006(14) 0.0460(3) Uani 1 1 d .

loop_
_atom_site_aniso_label
_atom_site_aniso_U_11
_atom_site_aniso_U_22
_atom_site_aniso_U_33
_atom_site_aniso_U_23
_atom_site_aniso_U_13
_atom_site_aniso_U_12
C1 0.0606(12) 0.0442(12) 0.0346(9) -0.0021(8) 0.0002(8) -0.0064(9)
C2 0.0673(12) 0.0490(12) 0.0338(9) 0.0104(8) -0.0115(8) -0.0028(10)
C3 0.0567(12) 0.0400(11) 0.0405(10) 0.0106(8) -0.0028(8) -0.0012(8)
C4 0.0401(9) 0.0332(10) 0.0386(9) 0.0009(7) -0.0022(7) -0.0052(7)
C5 0.0310(8) 0.0358(10) 0.0363(9) 0.0006(7) -0.0001(7) -0.0037(7)
C6 0.0391(9) 0.0335(10) 0.0352(9) 0.0004(7) 0.0005(7) 0.0000(7)
C9 0.0327(9) 0.0328(9) 0.0399(9) -0.0068(7) -0.0024(7) -0.0023(7)
C13 0.0354(9) 0.0263(9) 0.0423(9) -0.0027(7) -0.0032(7) 0.0018(7)
C15 0.0305(8) 0.0290(9) 0.0421(9) 0.0026(7) -0.0009(7) 0.0031(7)
C16 0.0399(9) 0.0331(10) 0.0486(10) 0.0054(8) 0.0025(8) 0.0027(8)
C17 0.0307(8) 0.0407(10) 0.0375(9) 0.0008(7) -0.0055(7) 0.0022(7)
C18 0.0347(8) 0.0388(10) 0.0313(8) 0.0059(7) -0.0051(7) -0.0001(7)
C19 0.0444(10) 0.0446(12) 0.0580(12) -0.0048(9) 0.0063(9) 0.0039(9)
C20 0.0506(11) 0.0489(12) 0.0361(9) 0.0012(8) 0.0062(8) -0.0066(9)
C21 0.0431(9) 0.0494(12) 0.0422(10) 0.0132(8) 0.0029(8) -0.0039(9)
C22 0.0420(10) 0.0481(12) 0.0365(9) -0.0068(8) -0.0034(7) -0.0041(8)
C23 0.0350(9) 0.0398(10) 0.0316(8) -0.0027(7) -0.0020(7) -0.0042(7)
C25 0.0650(13) 0.0481(12) 0.0316(9) -0.0019(8) -0.0011(9) -0.0083(10)
C26 0.0473(11) 0.0605(14) 0.0665(14) -0.0181(11) -0.0065(10) -0.0079(10)
C27 0.0844(16) 0.0694(16) 0.0422(11) -0.0011(10) 0.0159(11) -0.0058(13)
C28 0.0473(11) 0.0410(11) 0.0651(13) 0.0018(9) 0.0096(9) -0.0069(9)
C29 0.0876(16) 0.0580(15) 0.0473(12) -0.0080(10) 0.0070(11) 0.0045(13)
O1 0.0501(7) 0.0534(9) 0.0436(7) -0.0140(6) -0.0002(6) -0.0028(6)
O2 0.0740(12) 0.0900(13) 0.0682(11) -0.0358(10) 0.0010(9) -0.0250(9)
O3 0.0305(7) 0.0748(11) 0.0572(8) 0.0009(7) -0.0033(6) 0.0004(7)
O4 0.0390(7) 0.0576(9) 0.0433(7) 0.0014(6) 0.0035(5) -0.0135(6)
O5 0.0359(6) 0.0412(7) 0.0377(6) 0.0028(5) -0.0057(5) 0.0045(5)
O6 0.0431(7) 0.0554(9) 0.0384(6) 0.0156(6) -0.0054(5) 0.0008(6)
O7 0.0497(7) 0.0325(7) 0.0552(8) -0.0101(6) -0.0064(6) -0.0018(5)

loop_
_atom_type_symbol
_atom_type_description
_atom_type_scat_dispersion_real
_atom_type_scat_dispersion_imag
_atom_type_scat_source
C C 0.0033 0.0016 'International Tables Vol C Tables 4.2.6.8 and 6.1.1.4'
H H 0.0000 0.0000 'International Tables Vol C Tables 4.2.6.8 and 6.1.1.4'
O O 0.0106 0.0060 'International Tables Vol C Tables 4.2.6.8 and 6.1.1.4'

loop_
_geom_angle_atom_site_label_1
_geom_angle_atom_site_label_2
_geom_angle_atom_site_label_3
_geom_angle
C2 C1 C27 109.78(18)
C2 C1 C6 111.68(15)
C27 C1 C6 116.27(17)
C2 C1 H1 106.1
C27 C1 H1 106.1
C6 C1 H1 106.1
C3 C2 C1 112.65(16)
C3 C2 H2A 109.1
C1 C2 H2A 109.1
C3 C2 H2B 109.1
C1 C2 H2B 109.1
H2A C2 H2B 107.8
C2 C3 C4 111.03(15)
C2 C3 H3A 109.4
C4 C3 H3A 109.4
C2 C3 H3B 109.4
C4 C3 H3B 109.4
H3A C3 H3B 108.0
O5 C4 C3 102.02(13)
O5 C4 C5 116.94(14)
C3 C4 C5 110.27(15)
O5 C4 H4A 109.1
C3 C4 H4A 109.1
C5 C4 H4A 109.1
O4 C5 C17 108.13(13)
O4 C5 C4 103.51(14)
C17 C5 C4 112.49(14)
O4 C5 C6 107.46(13)
C17 C5 C6 111.90(14)
C4 C5 C6 112.77(13)
C19 C6 C1 110.82(15)
C19 C6 C13 107.19(15)
C1 C6 C13 108.89(13)
C19 C6 C5 109.03(14)
C1 C6 C5 110.14(14)
C13 C6 C5 110.73(13)
O3 C9 O5 116.32(15)
O3 C9 C23 122.74(16)
O5 C9 C23 120.91(14)
O7 C13 C15 108.23(13)
O7 C13 C6 109.99(13)
C15 C13 C6 112.42(13)
O7 C13 H13 108.7
C15 C13 H13 108.7
C6 C13 H13 108.7
C16 C15 C13 132.10(16)
C16 C15 C18 105.03(15)
C13 C15 C18 122.49(14)
C15 C16 C28 131.94(18)
C15 C16 C21 105.28(16)
C28 C16 C21 122.19(16)
C18 C17 C5 109.95(13)
C18 C17 H17A 109.7
C5 C17 H17A 109.7
C18 C17 H17B 109.7
C5 C17 H17B 109.7
H17A C17 H17B 108.2
O6 C18 C17 113.40(13)
O6 C18 C15 102.26(13)
C17 C18 C15 115.22(14)
O6 C18 C23 100.70(13)
C17 C18 C23 117.10(15)
C15 C18 C23 106.19(13)
C6 C19 H19A 109.5
C6 C19 H19B 109.5
H19A C19 H19B 109.5
C6 C19 H19C 109.5
H19A C19 H19C 109.5
H19B C19 H19C 109.5
C21 C20 C23 101.17(14)
C21 C20 H20A 111.5
C23 C20 H20A 111.5
C21 C20 H20B 111.5
C23 C20 H20B 111.5
H20A C20 H20B 109.4
O6 C21 C16 102.59(13)
O6 C21 C20 101.28(15)
C16 C21 C20 107.59(15)
O6 C21 H21 114.6
C16 C21 H21 114.6
C20 C21 H21 114.6
O1 C22 C23 107.02(14)
O1 C22 H22A 110.3
C23 C22 H22A 110.3
O1 C22 H22B 110.3
C23 C22 H22B 110.3
H22A C22 H22B 108.6
C9 C23 C22 110.05(15)
C9 C23 C20 112.56(14)
C22 C23 C20 111.22(14)
C9 C23 C18 110.71(13)
C22 C23 C18 111.75(14)
C20 C23 C18 100.25(14)
O2 C25 O1 122.3(2)
O2 C25 C29 126.3(2)
O1 C25 C29 111.43(18)
O7 C26 H26A 109.5
O7 C26 H26B 109.5
H26A C26 H26B 109.5
O7 C26 H26C 109.5
H26A C26 H26C 109.5
H26B C26 H26C 109.5
C1 C27 H27A 109.5
C1 C27 H27B 109.5
H27A C27 H27B 109.5
C1 C27 H27C 109.5
H27A C27 H27C 109.5
H27B C27 H27C 109.5
C16 C28 H28A 109.5
C16 C28 H28B 109.5
H28A C28 H28B 109.5
C16 C28 H28C 109.5
H28A C28 H28C 109.5
H28B C28 H28C 109.5
C25 C29 H29A 109.5
C25 C29 H29B 109.5
H29A C29 H29B 109.5
C25 C29 H29C 109.5
H29A C29 H29C 109.5
H29B C29 H29C 109.5
C25 O1 C22 115.77(15)
C5 O4 H4 109.5
C9 O5 C4 131.43(12)
C18 O6 C21 95.68(12)
C26 O7 C13 116.47(15)

loop_
_geom_bond_atom_site_label_1
_geom_bond_atom_site_label_2
_geom_bond_distance
C1 C2 1.534(3)
C1 C27 1.538(3)
C1 C6 1.558(2)
C1 H1 0.9800
C2 C3 1.520(3)
C2 H2A 0.9700
C2 H2B 0.9700
C3 C4 1.525(3)
C3 H3A 0.9700
C3 H3B 0.9700
C4 O5 1.477(2)
C4 C5 1.544(2)
C4 H4A 0.9800
C5 O4 1.431(2)
C5 C17 1.524(2)
C5 C6 1.564(2)
C6 C19 1.540(3)
C6 C13 1.560(2)
C9 O3 1.203(2)
C9 O5 1.339(2)
C9 C23 1.511(2)
C13 O7 1.438(2)
C13 C15 1.506(2)
C13 H13 0.9800
C15 C16 1.338(2)
C15 C18 1.530(2)
C16 C28 1.490(3)
C16 C21 1.514(3)
C17 C18 1.491(2)
C17 H17A 0.9700
C17 H17B 0.9700
C18 O6 1.429(2)
C18 C23 1.586(2)
C19 H19A 0.9600
C19 H19B 0.9600
C19 H19C 0.9600
C20 C21 1.535(3)
C20 C23 1.554(2)
C20 H20A 0.9700
C20 H20B 0.9700
C21 O6 1.451(2)
C21 H21 0.9800
C22 O1 1.439(2)
C22 C23 1.531(2)
C22 H22A 0.9700
C22 H22B 0.9700
C25 O2 1.188(2)
C25 O1 1.344(2)
C25 C29 1.489(3)
C26 O7 1.420(2)
C26 H26A 0.9600
C26 H26B 0.9600
C26 H26C 0.9600
C27 H27A 0.9600
C27 H27B 0.9600
C27 H27C 0.9600
C28 H28A 0.9600
C28 H28B 0.9600
C28 H28C 0.9600
C29 H29A 0.9600
C29 H29B 0.9600
C29 H29C 0.9600
O4 H4 0.8200

loop_
_geom_torsion_atom_site_label_1
_geom_torsion_atom_site_label_2
_geom_torsion_atom_site_label_3
_geom_torsion_atom_site_label_4
_geom_torsion
C27 C1 C2 C3 75.8(2)
C6 C1 C2 C3 -54.7(2)
C1 C2 C3 C4 57.4(2)
C2 C3 C4 O5 67.94(19)
C2 C3 C4 C5 -57.0(2)
O5 C4 C5 O4 -175.88(12)
C3 C4 C5 O4 -59.98(17)
O5 C4 C5 C17 67.64(18)
C3 C4 C5 C17 -176.47(14)
O5 C4 C5 C6 -60.06(19)
C3 C4 C5 C6 55.84(19)
C2 C1 C6 C19 171.98(16)
C27 C1 C6 C19 44.9(2)
C2 C1 C6 C13 -70.35(19)
C27 C1 C6 C13 162.60(16)
C2 C1 C6 C5 51.2(2)
C27 C1 C6 C5 -75.8(2)
O4 C5 C6 C19 -61.15(17)
C17 C5 C6 C19 57.41(18)
C4 C5 C6 C19 -174.59(14)
O4 C5 C6 C1 60.65(17)
C17 C5 C6 C1 179.21(14)
C4 C5 C6 C1 -52.79(19)
O4 C5 C6 C13 -178.85(13)
C17 C5 C6 C13 -60.29(17)
C4 C5 C6 C13 67.72(17)
C19 C6 C13 O7 42.67(17)
C1 C6 C13 O7 -77.27(17)
C5 C6 C13 O7 161.49(13)
C19 C6 C13 C15 -78.01(17)
C1 C6 C13 C15 162.05(14)
C5 C6 C13 C15 40.81(18)
O7 C13 C15 C16 39.2(2)
C6 C13 C15 C16 160.86(18)
O7 C13 C15 C18 -148.97(15)
C6 C13 C15 C18 -27.3(2)
C13 C15 C16 C28 2.7(3)
C18 C15 C16 C28 -170.16(19)
C13 C15 C16 C21 173.83(17)
C18 C15 C16 C21 0.93(18)
O4 C5 C17 C18 179.70(15)
C4 C5 C17 C18 -66.62(18)
C6 C5 C17 C18 61.54(18)
C5 C17 C18 O6 -161.68(14)
C5 C17 C18 C15 -44.3(2)
C5 C17 C18 C23 81.65(17)
C16 C15 C18 O6 -33.26(17)
C13 C15 C18 O6 152.98(14)
C16 C15 C18 C17 -156.75(15)
C13 C15 C18 C17 29.5(2)
C16 C15 C18 C23 71.86(16)
C13 C15 C18 C23 -101.89(17)
C15 C16 C21 O6 31.14(18)
C28 C16 C21 O6 -156.69(16)
C15 C16 C21 C20 -75.18(17)
C28 C16 C21 C20 97.0(2)
C23 C20 C21 O6 -37.50(16)
C23 C20 C21 C16 69.74(17)
O3 C9 C23 C22 101.5(2)
O5 C9 C23 C22 -80.41(19)
O3 C9 C23 C20 -23.1(2)
O5 C9 C23 C20 154.91(15)
O3 C9 C23 C18 -134.43(18)
O5 C9 C23 C18 43.6(2)
O1 C22 C23 C9 -69.73(18)
O1 C22 C23 C20 55.70(19)
O1 C22 C23 C18 166.84(14)
C21 C20 C23 C9 -116.07(16)
C21 C20 C23 C22 119.91(16)
C21 C20 C23 C18 1.60(16)
O6 C18 C23 C9 154.26(13)
C17 C18 C23 C9 -82.31(17)
C15 C18 C23 C9 48.01(18)
O6 C18 C23 C22 -82.69(16)
C17 C18 C23 C22 40.74(19)
C15 C18 C23 C22 171.06(14)
O6 C18 C23 C20 35.24(15)
C17 C18 C23 C20 158.66(14)
C15 C18 C23 C20 -71.02(15)
O2 C25 O1 C22 -3.0(3)
C29 C25 O1 C22 176.69(17)
C23 C22 O1 C25 -170.80(16)
O3 C9 O5 C4 -167.75(17)
C23 C9 O5 C4 14.1(3)
C3 C4 O5 C9 177.15(17)
C5 C4 O5 C9 -62.5(2)
C17 C18 O6 C21 174.86(15)
C15 C18 O6 C21 50.17(16)
C23 C18 O6 C21 -59.19(15)
C16 C21 O6 C18 -49.89(16)
C20 C21 O6 C18 61.23(15)
C15 C13 O7 C26 -129.89(16)
C6 C13 O7 C26 106.93(17)
